data_4122386
loop_
_publ_author_name
'Hsu, Yen-Hao'
'Chen, Yi-An'
'Tseng, Huan-Wei'
'Zhang, Zhiyun'
'Shen, Jiun-Yi'
'Chuang, Wei-Ti'
'Lin, Tzu-Chieh'
'Lee, Chun-Shu'
'Hung, Wen-Yi'
'Hong, Bor-Cherng'
'Liu, Shih-Hung'
'Chou, Pi-Tai'

_publ_section_title
;
 Locked ortho- and para-Core Chromophores of Green Fluorescent Protein;
 Dramatic Emission Enhancement via Structural Constraint.
;
_journal_issue 33
_journal_name_full 'Journal of the American Chemical Society'
_journal_page_first 11805
_journal_page_last 11812
_journal_paper_doi 10.1021/ja5062856
_journal_volume 136
_journal_year 2014
_chemical_formula_sum 'C14 H14 N2 O2'
_chemical_formula_weight 242.27
_chemical_name_systematic
; 
 ? 
;
_space_group_IT_number 40
_symmetry_cell_setting orthorhombic
_symmetry_space_group_name_Hall 'A 2 -2a'
_symmetry_space_group_name_H-M 'A m a 2'
_atom_sites_solution_hydrogens geom
_atom_sites_solution_primary direct
_atom_sites_solution_secondary difmap
_audit_creation_method SHELXL-97
_cell_angle_alpha 90.00
_cell_angle_beta 90.00
_cell_angle_gamma 90.00
_cell_formula_units_Z 4
_cell_length_a 6.8074(6)
_cell_length_b 21.719(2)
_cell_length_c 7.9131(7)
_cell_measurement_reflns_used 1841
_cell_measurement_temperature 200(2)
_cell_measurement_theta_max 24.68
_cell_measurement_theta_min 2.74
_cell_volume 1169.95(18)
_computing_cell_refinement 'Bruker SAINT'
_computing_data_collection 'Bruker SMART'
_computing_data_reduction 'Bruker SAINT'
_computing_molecular_graphics 'Bruker SHELXTL'
_computing_publication_material 'Bruker SHELXTL'
_computing_structure_refinement 'SHELXL-97 (Sheldrick, 1997)'
_computing_structure_solution 'SHELXS-97 (Sheldrick, 1990)'
_diffrn_ambient_temperature 200(2)
_diffrn_measured_fraction_theta_full 1.000
_diffrn_measured_fraction_theta_max 1.000
_diffrn_measurement_device_type 'BRUKER SMART APEXCCD area detector'
_diffrn_measurement_method 'omega scans'
_diffrn_radiation_monochromator graphite
_diffrn_radiation_source 'fine-focus sealed tube'
_diffrn_radiation_type MoK\a
_diffrn_radiation_wavelength 0.71073
_diffrn_reflns_av_R_equivalents 0.0325
_diffrn_reflns_av_sigmaI/netI 0.0296
_diffrn_reflns_limit_h_max 8
_diffrn_reflns_limit_h_min -8
_diffrn_reflns_limit_k_max 28
_diffrn_reflns_limit_k_min -28
_diffrn_reflns_limit_l_max 10
_diffrn_reflns_limit_l_min -10
_diffrn_reflns_number 5255
_diffrn_reflns_theta_full 27.50
_diffrn_reflns_theta_max 27.50
_diffrn_reflns_theta_min 1.88
_exptl_absorpt_coefficient_mu 0.094
_exptl_absorpt_correction_T_max 0.9815
_exptl_absorpt_correction_T_min 0.9547
_exptl_absorpt_correction_type multi-scan
_exptl_absorpt_process_details 'SADABS (Bruker, 2001)'
_exptl_crystal_colour yellow
_exptl_crystal_density_diffrn 1.375
_exptl_crystal_density_meas ?
_exptl_crystal_density_method 'not measured'
_exptl_crystal_description rod
_exptl_crystal_F_000 512
_exptl_crystal_size_max 0.50
_exptl_crystal_size_mid 0.25
_exptl_crystal_size_min 0.20
_refine_diff_density_max 0.184
_refine_diff_density_min -0.212
_refine_diff_density_rms 0.040
_refine_ls_abs_structure_details 'Flack H D (1983), Acta Cryst. A39, 876-881'
_refine_ls_abs_structure_Flack -0.4(15)
_refine_ls_extinction_coef 0.0059(12)
_refine_ls_extinction_expression Fc^*^=kFc[1+0.001xFc^2^\l^3^/sin(2\q)]^-1/4^
_refine_ls_extinction_method SHELXL
_refine_ls_goodness_of_fit_ref 1.058
_refine_ls_hydrogen_treatment mixed
_refine_ls_matrix_type full
_refine_ls_number_parameters 114
_refine_ls_number_reflns 1465
_refine_ls_number_restraints 1
_refine_ls_restrained_S_all 1.058
_refine_ls_R_factor_all 0.0419
_refine_ls_R_factor_gt 0.0376
_refine_ls_shift/su_max 0.001
_refine_ls_shift/su_mean 0.000
_refine_ls_structure_factor_coef Fsqd
_refine_ls_weighting_details 'calc w=1/[\s^2^(Fo^2^)+(0.0580P)^2^+0.0391P] where P=(Fo^2^+2Fc^2^)/3'
_refine_ls_weighting_scheme calc
_refine_ls_wR_factor_gt 0.0908
_refine_ls_wR_factor_ref 0.0934
_reflns_number_gt 1333
_reflns_number_total 1465
_reflns_threshold_expression >2sigma(I)
_cod_data_source_file ja5062856_si_001.cif
_cod_data_source_block ic16461
_cod_depositor_comments
;
The following automatic conversions were performed:

'_symmetry_cell_setting' value 'Orthorhombic' changed to
'orthorhombic' according to
/usr/data/users/saulius/crontab/automatic-downloads/rss-feeds/ACS/lib/dictionaries/cif_core.dic
dictionary named 'cif_core.dic' version 2.4.2 from 2011-04-26.

Automatic conversion script
Id: cif_fix_values 2281 2013-09-26 08:29:07Z andrius 

 Adding full bibliography for 4122386.cif.

The following automatic conversions were performed:

'_exptl_crystal_density_meas' value 'not_measured' was changed to '?'
- the value is perceived as not measured.

Automatic conversion script
Id: cif_fix_values 3008 2015-01-20 13:52:24Z robertas 
;
_cod_original_cell_volume 1169.97(18)
_cod_original_sg_symbol_H-M Ama2
_cod_database_code 4122386

loop_
_symmetry_equiv_pos_as_xyz
'x, y, z'
'-x, -y, z'
'x+1/2, -y, z'
'-x+1/2, y, z'
'x, y+1/2, z+1/2'
'-x, -y+1/2, z+1/2'
'x+1/2, -y+1/2, z+1/2'
'-x+1/2, y+1/2, z+1/2'

loop_
_atom_site_label
_atom_site_type_symbol
_atom_site_fract_x
_atom_site_fract_y
_atom_site_fract_z
_atom_site_U_iso_or_equiv
_atom_site_adp_type
_atom_site_occupancy
_atom_site_symmetry_multiplicity
_atom_site_calc_flag
_atom_site_refinement_flags
O1 O 0.7500 1.06809(8) -0.1658(2) 0.0411(5) Uani 1 2 d S
O2 O 0.7500 0.89776(8) 0.3771(3) 0.0441(4) Uani 1 2 d S
H2 H 0.7500 0.9353(17) 0.353(5) 0.066 Uiso 1 2 d S
N1 N 0.7500 1.09565(9) 0.1159(3) 0.0331(4) Uani 1 2 d S
N2 N 0.7500 1.00488(9) 0.2434(3) 0.0320(5) Uani 1 2 d S
C1 C 0.7500 1.06390(10) 0.2667(3) 0.0324(5) Uani 1 2 d S
C2 C 0.7500 1.05418(11) -0.0164(3) 0.0324(5) Uani 1 2 d S
C3 C 0.7500 0.99411(10) 0.0690(3) 0.0283(5) Uani 1 2 d S
C4 C 0.7500 0.93830(11) -0.0045(3) 0.0287(5) Uani 1 2 d S
C5 C 0.7500 0.87747(9) 0.0761(3) 0.0300(5) Uani 1 2 d S
C6 C 0.7500 0.85965(10) 0.2466(3) 0.0329(5) Uani 1 2 d S
C7 C 0.7500 0.79676(11) 0.2824(4) 0.0416(6) Uani 1 2 d S
H7 H 0.7500 0.7837 0.3970 0.050 Uiso 1 2 calc SR
C8 C 0.7500 0.75278(11) 0.1559(4) 0.0452(6) Uani 1 2 d S
H8 H 0.7500 0.7103 0.1847 0.054 Uiso 1 2 calc SR
C9 C 0.7500 0.77015(11) -0.0117(4) 0.0425(6) Uani 1 2 d S
H9 H 0.7500 0.7399 -0.0985 0.051 Uiso 1 2 calc SR
C10 C 0.7500 0.83206(11) -0.0518(3) 0.0376(6) Uani 1 2 d S
C11 C 0.7500 1.16210(10) 0.0926(4) 0.0403(6) Uani 1 2 d S
H11A H 0.8795 1.1786 0.1219 0.060 Uiso 0.50 1 calc PR
H11B H 0.6502 1.1807 0.1658 0.060 Uiso 0.50 1 calc PR
H11C H 0.7203 1.1717 -0.0257 0.060 Uiso 0.50 1 calc PR
C12 C 0.7500 1.09541(12) 0.4322(3) 0.0414(6) Uani 1 2 d S
H12A H 0.7245 1.0653 0.5219 0.062 Uiso 0.50 1 calc PR
H12B H 0.6473 1.1270 0.4334 0.062 Uiso 0.50 1 calc PR
H12C H 0.8782 1.1148 0.4510 0.062 Uiso 0.50 1 calc PR
C13 C 0.7500 0.85984(12) -0.2246(4) 0.0463(6) Uani 1 2 d S
H13A H 0.6317 0.8472 -0.2886 0.056 Uiso 0.50 1 calc PR
H13B H 0.8683 0.8472 -0.2886 0.056 Uiso 0.50 1 calc PR
C14 C 0.7500 0.92940(11) -0.1938(3) 0.0359(6) Uani 1 2 d S
H14A H 0.8681 0.9485 -0.2446 0.043 Uiso 0.50 1 calc PR
H14B H 0.6319 0.9485 -0.2446 0.043 Uiso 0.50 1 calc PR

loop_
_atom_site_aniso_label
_atom_site_aniso_U_11
_atom_site_aniso_U_22
_atom_site_aniso_U_33
_atom_site_aniso_U_23
_atom_site_aniso_U_13
_atom_site_aniso_U_12
O1 0.0595(12) 0.0378(9) 0.0260(11) 0.0054(7) 0.000 0.000
O2 0.0758(11) 0.0317(8) 0.0248(8) 0.0000(7) 0.000 0.000
N1 0.0402(8) 0.0250(10) 0.0340(11) -0.0006(8) 0.000 0.000
N2 0.0383(10) 0.0307(9) 0.0270(12) 0.0002(8) 0.000 0.000
C1 0.0349(10) 0.0300(11) 0.0321(13) -0.0003(10) 0.000 0.000
C2 0.0296(11) 0.0329(11) 0.0348(14) 0.0046(10) 0.000 0.000
C3 0.0307(11) 0.0309(10) 0.0233(13) 0.0022(9) 0.000 0.000
C4 0.0291(11) 0.0331(11) 0.0238(12) 0.0021(10) 0.000 0.000
C5 0.0320(9) 0.0285(11) 0.0296(12) 0.0003(9) 0.000 0.000
C6 0.0383(11) 0.0327(11) 0.0277(13) 0.0030(10) 0.000 0.000
C7 0.0548(13) 0.0342(12) 0.0356(14) 0.0040(12) 0.000 0.000
C8 0.0606(13) 0.0280(12) 0.0469(14) -0.0010(10) 0.000 0.000
C9 0.0596(15) 0.0301(11) 0.0379(13) -0.0069(11) 0.000 0.000
C10 0.0434(12) 0.0348(13) 0.0347(13) -0.0028(11) 0.000 0.000
C11 0.0518(11) 0.0273(11) 0.0417(15) 0.0030(12) 0.000 0.000
C12 0.0577(14) 0.0353(13) 0.0313(13) -0.0058(10) 0.000 0.000
C13 0.0721(15) 0.0412(13) 0.0256(12) -0.0074(12) 0.000 0.000
C14 0.0440(13) 0.0388(13) 0.0250(13) 0.0009(10) 0.000 0.000

loop_
_atom_type_symbol
_atom_type_description
_atom_type_scat_dispersion_real
_atom_type_scat_dispersion_imag
_atom_type_scat_source
C C 0.0033 0.0016 'International Tables Vol C Tables 4.2.6.8 and 6.1.1.4'
H H 0.0000 0.0000 'International Tables Vol C Tables 4.2.6.8 and 6.1.1.4'
N N 0.0061 0.0033 'International Tables Vol C Tables 4.2.6.8 and 6.1.1.4'
O O 0.0106 0.0060 'International Tables Vol C Tables 4.2.6.8 and 6.1.1.4'

loop_
_geom_angle_atom_site_label_1
_geom_angle_atom_site_label_2
_geom_angle_atom_site_label_3
_geom_angle
C1 N1 C2 109.26(19)
C1 N1 C11 127.3(2)
C2 N1 C11 123.4(2)
C1 N2 C3 107.8(2)
N2 C1 N1 111.8(2)
N2 C1 C12 125.8(2)
N1 C1 C12 122.37(19)
O1 C2 N1 125.0(2)
O1 C2 C3 131.7(2)
N1 C2 C3 103.3(2)
C4 C3 N2 125.3(2)
C4 C3 C2 127.0(2)
N2 C3 C2 107.7(2)
C3 C4 C5 128.6(2)
C3 C4 C14 123.0(2)
C5 C4 C14 108.4(2)
C6 C5 C10 119.7(2)
C6 C5 C4 131.8(2)
C10 C5 C4 108.5(2)
O2 C6 C7 117.0(2)
O2 C6 C5 125.3(2)
C7 C6 C5 117.7(2)
C8 C7 C6 122.0(3)
C9 C8 C7 120.5(2)
C8 C9 C10 119.2(2)
C9 C10 C5 121.0(2)
C9 C10 C13 127.1(2)
C5 C10 C13 111.9(2)
C10 C13 C14 104.6(2)
C4 C14 C13 106.5(2)

loop_
_geom_bond_atom_site_label_1
_geom_bond_atom_site_label_2
_geom_bond_distance
O1 C2 1.221(3)
O2 C6 1.324(3)
N1 C1 1.378(3)
N1 C2 1.381(3)
N1 C11 1.455(3)
N2 C1 1.295(3)
N2 C3 1.400(3)
C1 C12 1.477(3)
C2 C3 1.469(3)
C3 C4 1.344(3)
C4 C5 1.467(3)
C4 C14 1.510(3)
C5 C6 1.404(3)
C5 C10 1.413(3)
C6 C7 1.395(3)
C7 C8 1.384(4)
C8 C9 1.379(4)
C9 C10 1.382(3)
C10 C13 1.494(4)
C13 C14 1.530(4)

loop_
_geom_hbond_atom_site_label_D
_geom_hbond_atom_site_label_H
_geom_hbond_atom_site_label_A
_geom_hbond_distance_DH
_geom_hbond_distance_HA
_geom_hbond_distance_DA
_geom_hbond_angle_DHA
O2 H2 N2 0.84(4) 1.74(4) 2.556(3) 164(4)
